data_7003872
loop_
_publ_author_name
'Sivaramakrishna, Akella'
'Su, Hong'
'Moss, John R.'

_publ_section_title
;
 Synthesis and characterization of the first metallacyclooctane
;
_journal_issue 17
_journal_name_full 'Dalton Transactions'
_journal_page_first 2228
_journal_page_last 2231
_journal_paper_doi 10.1039/b800843b
_journal_year 2008
_chemical_formula_moiety C35H40P2Pt
_chemical_formula_sum 'C35 H40 P2 Pt'
_chemical_formula_weight 717.70
_chemical_melting_point 437(2)
_chemical_name_systematic
;
(1-butenyl){bis(diphenylphosphino)ethane}(1-pentenyl)platinum(II)
;
_space_group_IT_number 2
_symmetry_cell_setting triclinic
_symmetry_space_group_name_Hall '-P 1'
_symmetry_space_group_name_H-M 'P -1'
_atom_sites_solution_hydrogens geom
_atom_sites_solution_primary direct
_atom_sites_solution_secondary difmap
_audit_creation_method SHELXL-97
_cell_angle_alpha 82.1270(10)
_cell_angle_beta 77.6400(10)
_cell_angle_gamma 85.7330(10)
_cell_formula_units_Z 2
_cell_length_a 10.2728(2)
_cell_length_b 10.9231(2)
_cell_length_c 13.9720(2)
_cell_measurement_reflns_used 32938
_cell_measurement_temperature 113(2)
_cell_measurement_theta_max 25.67
_cell_measurement_theta_min 2.71
_cell_volume 1515.39(5)
_computing_cell_refinement 'DENZO-SMN (Otwinowski & Minor, 1997)'
_computing_data_collection 'COLLECT program (Nonius, 2000)'
_computing_data_reduction 'DENZO-SMN (Otwinowski & Minor, 1997)'
_computing_molecular_graphics 'X-Seed (Barbour, 2001)'
_computing_publication_material 'SHELXL-97 (Sheldrick, 1997)'
_computing_structure_refinement 'SHELXL-97 (Sheldrick, 1997)'
_computing_structure_solution 'SHELXS-97 (Sheldrick, 1997)'
_diffrn_ambient_temperature 113(2)
_diffrn_measured_fraction_theta_full 0.991
_diffrn_measured_fraction_theta_max 0.991
_diffrn_measurement_device_type 'Nonius Kappa CCD diffractometer'
_diffrn_measurement_method '1.2\% \f scans and \w scans'
_diffrn_radiation_monochromator graphite
_diffrn_radiation_source 'fine-focus sealed tube'
_diffrn_radiation_type MoK\a
_diffrn_radiation_wavelength 0.71073
_diffrn_reflns_av_R_equivalents 0.0386
_diffrn_reflns_av_sigmaI/netI 0.0281
_diffrn_reflns_limit_h_max 12
_diffrn_reflns_limit_h_min -12
_diffrn_reflns_limit_k_max 13
_diffrn_reflns_limit_k_min -13
_diffrn_reflns_limit_l_max 17
_diffrn_reflns_limit_l_min -16
_diffrn_reflns_number 32938
_diffrn_reflns_theta_full 25.67
_diffrn_reflns_theta_max 25.67
_diffrn_reflns_theta_min 2.71
_exptl_absorpt_coefficient_mu 4.758
_exptl_absorpt_correction_T_max 0.7634
_exptl_absorpt_correction_T_min 0.7318
_exptl_absorpt_correction_type empirical
_exptl_absorpt_process_details 'SADABS (Sheldrick, 1997)'
_exptl_crystal_colour 'light yellow'
_exptl_crystal_density_diffrn 1.573
_exptl_crystal_density_method 'not measured'
_exptl_crystal_description Prism
_exptl_crystal_F_000 716
_exptl_crystal_size_max 0.07
_exptl_crystal_size_mid 0.07
_exptl_crystal_size_min 0.06
_refine_diff_density_max 1.508
_refine_diff_density_min -2.513
_refine_diff_density_rms 0.143
_refine_ls_extinction_coef 0.0021(5)
_refine_ls_extinction_expression Fc^*^=kFc[1+0.001xFc^2^\l^3^/sin(2\q)]^-1/4^
_refine_ls_extinction_method SHELXL
_refine_ls_goodness_of_fit_ref 1.092
_refine_ls_hydrogen_treatment mixed
_refine_ls_matrix_type full
_refine_ls_number_parameters 316
_refine_ls_number_reflns 5693
_refine_ls_number_restraints 5
_refine_ls_restrained_S_all 1.092
_refine_ls_R_factor_all 0.0421
_refine_ls_R_factor_gt 0.0360
_refine_ls_shift/su_max 0.018
_refine_ls_shift/su_mean 0.000
_refine_ls_structure_factor_coef Fsqd
_refine_ls_weighting_details 'calc w=1/[\s^2^(Fo^2^)+(0.0526P)^2^+5.0216P] where P=(Fo^2^+2Fc^2^)/3'
_refine_ls_weighting_scheme calc
_refine_ls_wR_factor_gt 0.0924
_refine_ls_wR_factor_ref 0.0960
_reflns_number_gt 5173
_reflns_number_total 5693
_reflns_threshold_expression >2sigma(I)
_cod_data_source_file b800843b.txt
_cod_data_source_block rk417
_cod_depositor_comments
;
The following automatic conversions were performed:
'_symmetry_cell_setting' value 'Triclinic' changed to 'triclinic'
according to '/home/saulius/struct/CIF-dictionaries/cif_core.dic'
dictionary named 'cif_core.dic' version 2.4.1 from 2010-06-29.

Automatic conversion script
Id: cif_fix_enum 1527 2010-12-29 10:47:43Z saulius 

The following automatic conversions were performed:

'_chemical_melting_point' value '162-166\%C' was changed to '437(2)'
- it was converted from degrees Celsius(C) to Kelvins(K), the average
value was taken and precision was estimated.

Automatic conversion script
Id: cif_fix_values 1646 2011-03-28 12:23:43Z adriana 
;
_cod_original_sg_symbol_H-M P-1
_cod_database_code 7003872

loop_
_symmetry_equiv_pos_as_xyz
'x, y, z'
'-x, -y, -z'

loop_
_atom_site_label
_atom_site_type_symbol
_atom_site_fract_x
_atom_site_fract_y
_atom_site_fract_z
_atom_site_U_iso_or_equiv
_atom_site_adp_type
_atom_site_occupancy
_atom_site_symmetry_multiplicity
_atom_site_calc_flag
_atom_site_refinement_flags
_atom_site_disorder_assembly
_atom_site_disorder_group
Pt1 Pt 0.75732(2) 0.846772(19) 0.238285(14) 0.02800(11) Uani 1 1 d . . .
P1 P 0.60384(15) 0.78923(13) 0.15946(10) 0.0287(3) Uani 1 1 d . . .
P2 P 0.64173(14) 1.03380(13) 0.23896(10) 0.0287(3) Uani 1 1 d . . .
C46 C 0.8006(7) 1.1161(6) 0.0572(5) 0.0408(14) Uani 1 1 d . . .
H46 H 0.8180 1.0305 0.0515 0.049 Uiso 1 1 calc R . .
C11 C 0.6626(6) 0.7249(5) 0.0432(4) 0.0308(12) Uani 1 1 d . . .
C41 C 0.7176(6) 1.1532(5) 0.1423(4) 0.0304(12) Uani 1 1 d . . .
C1 C 0.5070(6) 0.9292(5) 0.1220(4) 0.0340(12) Uani 1 1 d . . .
H1A H 0.5568 0.9734 0.0599 0.041 Uiso 1 1 calc R . .
H1B H 0.4209 0.9062 0.1102 0.041 Uiso 1 1 calc R . .
C32 C 0.4626(7) 1.1238(6) 0.4005(5) 0.0485(17) Uani 1 1 d . . .
H32 H 0.3932 1.0950 0.3753 0.058 Uiso 1 1 calc R . .
C2 C 0.4815(6) 1.0142(5) 0.2042(4) 0.0331(12) Uani 1 1 d . . .
H2A H 0.4173 0.9769 0.2623 0.040 Uiso 1 1 calc R . .
H2B H 0.4432 1.0956 0.1804 0.040 Uiso 1 1 calc R . .
C21 C 0.4816(6) 0.6792(5) 0.2296(4) 0.0308(12) Uani 1 1 d . . .
C12 C 0.7975(7) 0.7336(6) -0.0021(4) 0.0412(15) Uani 1 1 d . . .
H12 H 0.8564 0.7694 0.0289 0.049 Uiso 1 1 calc R . .
C26 C 0.3446(7) 0.7066(7) 0.2500(5) 0.0457(15) Uani 1 1 d . . .
H26 H 0.3090 0.7832 0.2230 0.055 Uiso 1 1 calc R . .
C23 C 0.4457(7) 0.4812(6) 0.3290(4) 0.0406(14) Uani 1 1 d . . .
H23 H 0.4808 0.4042 0.3557 0.049 Uiso 1 1 calc R . .
C16 C 0.5771(7) 0.6730(5) -0.0034(4) 0.0359(13) Uani 1 1 d . . .
H16 H 0.4851 0.6679 0.0264 0.043 Uiso 1 1 calc R . .
C45 C 0.8573(7) 1.2031(6) -0.0188(5) 0.0463(16) Uani 1 1 d . . .
H45 H 0.9130 1.1767 -0.0766 0.056 Uiso 1 1 calc R . .
C24 C 0.3105(8) 0.5089(6) 0.3503(5) 0.0479(17) Uani 1 1 d . . .
H24 H 0.2521 0.4514 0.3922 0.058 Uiso 1 1 calc R . .
C22 C 0.5299(6) 0.5655(5) 0.2689(4) 0.0356(13) Uani 1 1 d . . .
H22 H 0.6230 0.5454 0.2540 0.043 Uiso 1 1 calc R . .
C31 C 0.5943(6) 1.1114(5) 0.3493(4) 0.0334(12) Uani 1 1 d . . .
C33 C 0.4311(8) 1.1774(6) 0.4875(5) 0.055(2) Uani 1 1 d . . .
H33 H 0.3407 1.1843 0.5213 0.066 Uiso 1 1 calc R . .
C25 C 0.2602(7) 0.6200(8) 0.3107(6) 0.0557(18) Uani 1 1 d . . .
H25 H 0.1666 0.6381 0.3247 0.067 Uiso 1 1 calc R . .
C61 C 0.8639(6) 0.6706(5) 0.2401(4) 0.0305(12) Uani 1 1 d . . .
H61A H 0.8350 0.6217 0.1944 0.037 Uiso 1 1 calc R . .
H61B H 0.9605 0.6830 0.2165 0.037 Uiso 1 1 calc R . .
C42 C 0.6964(6) 1.2786(5) 0.1497(4) 0.0324(12) Uani 1 1 d . . .
H42 H 0.6422 1.3052 0.2079 0.039 Uiso 1 1 calc R . .
C15 C 0.6262(7) 0.6287(6) -0.0930(5) 0.0420(15) Uani 1 1 d . . .
H15 H 0.5680 0.5923 -0.1243 0.050 Uiso 1 1 calc R . .
C14 C 0.7606(7) 0.6375(6) -0.1374(4) 0.0446(15) Uani 1 1 d . . .
H14 H 0.7938 0.6071 -0.1990 0.053 Uiso 1 1 calc R . .
C43 C 0.7537(6) 1.3660(6) 0.0731(5) 0.0397(14) Uani 1 1 d . . .
H43 H 0.7377 1.4517 0.0790 0.048 Uiso 1 1 calc R . .
C44 C 0.8338(6) 1.3284(6) -0.0116(5) 0.0404(14) Uani 1 1 d . . .
H44 H 0.8723 1.3878 -0.0642 0.049 Uiso 1 1 calc R . .
C13 C 0.8453(7) 0.6895(7) -0.0928(5) 0.0488(17) Uani 1 1 d . . .
H13 H 0.9368 0.6957 -0.1236 0.059 Uiso 1 1 calc R . .
C51 C 0.9068(6) 0.9027(6) 0.3060(6) 0.0441(15) Uani 1 1 d . . .
H51A H 0.8621 0.9357 0.3679 0.053 Uiso 1 1 calc R . .
H51B H 0.9621 0.8285 0.3242 0.053 Uiso 1 1 calc R . .
C36 C 0.6916(8) 1.1537(8) 0.3893(5) 0.0549(19) Uani 1 1 d . . .
H36 H 0.7824 1.1453 0.3569 0.066 Uiso 1 1 calc R . .
C34 C 0.5275(9) 1.2198(7) 0.5248(5) 0.056(2) Uani 1 1 d . . .
H34 H 0.5049 1.2573 0.5840 0.067 Uiso 1 1 calc R . .
C52 C 0.9975(6) 0.9979(8) 0.2448(7) 0.062(2) Uani 1 1 d D . .
H52A H 0.9441 1.0755 0.2324 0.075 Uiso 1 1 calc R . .
H52B H 1.0360 0.9689 0.1801 0.075 Uiso 1 1 calc R . .
C35 C 0.6594(10) 1.2087(9) 0.4765(6) 0.068(2) Uani 1 1 d . . .
H35 H 0.7278 1.2382 0.5024 0.082 Uiso 1 1 calc R . .
C62 C 0.8399(7) 0.5989(5) 0.3437(5) 0.0486(17) Uani 1 1 d D . .
H62A H 0.8789 0.6423 0.3878 0.058 Uiso 1 1 calc R . .
H62B H 0.7428 0.5947 0.3707 0.058 Uiso 1 1 calc R . .
C63 C 0.9027(10) 0.4687(6) 0.3405(7) 0.080(3) Uiso 1 1 d D . .
H63A H 0.8322 0.4131 0.3377 0.096 Uiso 1 1 calc R . .
H63B H 0.9695 0.4683 0.2778 0.096 Uiso 1 1 calc R . .
C53 C 1.1108(9) 1.0260(10) 0.2917(7) 0.086(3) Uiso 1 1 d D . .
H53 H 1.1957 1.0347 0.2487 0.103 Uiso 1 1 calc R . .
C64 C 0.9706(10) 0.4124(8) 0.4239(7) 0.086 Uiso 1 1 d D . .
H64 H 0.9929 0.4683 0.4637 0.103 Uiso 1 1 calc R . .
C54 C 1.1059(12) 1.0389(10) 0.3799(6) 0.086 Uiso 1 1 d D . .
H54A H 1.0238 1.0313 0.4265 0.103 Uiso 1 1 calc R . .
H54B H 1.1843 1.0564 0.4004 0.103 Uiso 1 1 calc R . .
C65 C 1.0001(11) 0.3005(8) 0.4455(8) 0.086 Uiso 1 1 d D . .
H65A H 0.9800 0.2408 0.4081 0.103 Uiso 1 1 calc R . .
H65B H 1.0427 0.2751 0.4995 0.103 Uiso 1 1 calc R . .

loop_
_atom_site_aniso_label
_atom_site_aniso_U_11
_atom_site_aniso_U_22
_atom_site_aniso_U_33
_atom_site_aniso_U_23
_atom_site_aniso_U_13
_atom_site_aniso_U_12
Pt1 0.03222(15) 0.02835(14) 0.02379(14) -0.00210(8) -0.00569(8) -0.00608(8)
P1 0.0371(8) 0.0287(7) 0.0217(7) -0.0023(5) -0.0087(6) -0.0054(6)
P2 0.0317(7) 0.0279(7) 0.0260(7) -0.0044(5) -0.0021(6) -0.0071(6)
C46 0.053(4) 0.030(3) 0.036(3) -0.011(3) 0.003(3) -0.003(3)
C11 0.044(3) 0.029(3) 0.020(2) 0.002(2) -0.010(2) -0.007(2)
C41 0.031(3) 0.033(3) 0.027(3) -0.003(2) -0.004(2) -0.004(2)
C1 0.035(3) 0.035(3) 0.032(3) 0.003(2) -0.011(2) -0.009(2)
C32 0.052(4) 0.038(4) 0.051(4) -0.013(3) 0.010(3) -0.018(3)
C2 0.032(3) 0.030(3) 0.037(3) -0.002(2) -0.007(2) -0.003(2)
C21 0.033(3) 0.039(3) 0.023(3) -0.007(2) -0.005(2) -0.009(2)
C12 0.050(4) 0.049(4) 0.026(3) -0.005(3) -0.004(3) -0.017(3)
C26 0.048(4) 0.044(4) 0.046(4) 0.003(3) -0.013(3) -0.008(3)
C23 0.058(4) 0.031(3) 0.031(3) -0.001(2) -0.005(3) -0.010(3)
C16 0.048(4) 0.033(3) 0.029(3) -0.005(2) -0.010(3) -0.004(3)
C45 0.053(4) 0.045(4) 0.033(3) -0.007(3) 0.011(3) -0.007(3)
C24 0.062(4) 0.043(4) 0.036(3) -0.003(3) 0.001(3) -0.020(3)
C22 0.044(3) 0.033(3) 0.030(3) -0.003(2) -0.006(2) -0.004(3)
C31 0.043(3) 0.029(3) 0.024(3) 0.001(2) 0.001(2) -0.007(2)
C33 0.072(5) 0.035(4) 0.041(4) -0.006(3) 0.027(4) -0.008(3)
C25 0.038(4) 0.064(5) 0.061(5) 0.000(4) -0.004(3) -0.010(3)
C61 0.037(3) 0.033(3) 0.023(3) -0.003(2) -0.006(2) -0.010(2)
C42 0.036(3) 0.031(3) 0.028(3) -0.007(2) 0.000(2) -0.002(2)
C15 0.058(4) 0.039(3) 0.033(3) -0.008(3) -0.015(3) -0.007(3)
C14 0.061(4) 0.047(4) 0.025(3) -0.007(3) -0.006(3) -0.004(3)
C43 0.045(3) 0.029(3) 0.041(3) -0.003(3) -0.001(3) -0.001(3)
C44 0.043(3) 0.036(3) 0.036(3) 0.004(3) 0.001(3) -0.006(3)
C13 0.052(4) 0.064(5) 0.028(3) -0.005(3) 0.003(3) -0.015(3)
C51 0.038(3) 0.037(3) 0.065(4) -0.007(3) -0.026(3) -0.003(3)
C36 0.056(4) 0.073(5) 0.041(4) -0.030(4) -0.006(3) -0.002(4)
C34 0.093(6) 0.048(4) 0.021(3) -0.006(3) 0.000(3) 0.003(4)
C52 0.036(4) 0.054(5) 0.097(6) -0.033(4) 0.005(4) -0.010(3)
C35 0.081(6) 0.084(6) 0.049(4) -0.036(4) -0.022(4) 0.007(5)
C62 0.065(5) 0.042(4) 0.042(4) 0.008(3) -0.024(3) -0.013(3)

loop_
_atom_type_symbol
_atom_type_description
_atom_type_scat_dispersion_real
_atom_type_scat_dispersion_imag
_atom_type_scat_source
C C 0.0033 0.0016 'International Tables Vol C Tables 4.2.6.8 and 6.1.1.4'
H H 0.0000 0.0000 'International Tables Vol C Tables 4.2.6.8 and 6.1.1.4'
Pt Pt -1.7033 8.3905 'International Tables Vol C Tables 4.2.6.8 and 6.1.1.4'
P P 0.1023 0.0942 'International Tables Vol C Tables 4.2.6.8 and 6.1.1.4'

loop_
_geom_angle_atom_site_label_1
_geom_angle_atom_site_label_2
_geom_angle_atom_site_label_3
_geom_angle
_geom_angle_site_symmetry_1
_geom_angle_site_symmetry_3
_geom_angle_publ_flag
C51 Pt1 C61 85.7(2) . . ?
C51 Pt1 P1 177.5(2) . . ?
C61 Pt1 P1 94.10(15) . . ?
C51 Pt1 P2 94.22(18) . . ?
C61 Pt1 P2 179.06(15) . . ?
P1 Pt1 P2 86.01(5) . . ?
C11 P1 C21 103.1(3) . . ?
C11 P1 C1 102.3(3) . . ?
C21 P1 C1 106.0(3) . . ?
C11 P1 Pt1 118.6(2) . . ?
C21 P1 Pt1 117.40(18) . . ?
C1 P1 Pt1 107.77(19) . . ?
C31 P2 C41 104.6(3) . . ?
C31 P2 C2 104.1(3) . . ?
C41 P2 C2 102.5(3) . . ?
C31 P2 Pt1 122.2(2) . . ?
C41 P2 Pt1 113.95(19) . . ?
C2 P2 Pt1 107.42(19) . . ?
C45 C46 C41 120.5(6) . . ?
C45 C46 H46 119.8 . . ?
C41 C46 H46 119.8 . . ?
C16 C11 C12 119.4(5) . . ?
C16 C11 P1 122.3(5) . . ?
C12 C11 P1 118.2(4) . . ?
C42 C41 C46 118.6(5) . . ?
C42 C41 P2 123.0(4) . . ?
C46 C41 P2 118.5(4) . . ?
C2 C1 P1 109.4(4) . . ?
C2 C1 H1A 109.8 . . ?
P1 C1 H1A 109.8 . . ?
C2 C1 H1B 109.8 . . ?
P1 C1 H1B 109.8 . . ?
H1A C1 H1B 108.3 . . ?
C33 C32 C31 121.2(7) . . ?
C33 C32 H32 119.4 . . ?
C31 C32 H32 119.4 . . ?
C1 C2 P2 108.6(4) . . ?
C1 C2 H2A 110.0 . . ?
P2 C2 H2A 110.0 . . ?
C1 C2 H2B 110.0 . . ?
P2 C2 H2B 110.0 . . ?
H2A C2 H2B 108.4 . . ?
C22 C21 C26 118.8(6) . . ?
C22 C21 P1 117.6(4) . . ?
C26 C21 P1 123.5(5) . . ?
C13 C12 C11 120.0(6) . . ?
C13 C12 H12 120.0 . . ?
C11 C12 H12 120.0 . . ?
C21 C26 C25 119.2(6) . . ?
C21 C26 H26 120.4 . . ?
C25 C26 H26 120.4 . . ?
C24 C23 C22 119.8(6) . . ?
C24 C23 H23 120.1 . . ?
C22 C23 H23 120.1 . . ?
C15 C16 C11 120.0(6) . . ?
C15 C16 H16 120.0 . . ?
C11 C16 H16 120.0 . . ?
C46 C45 C44 120.6(6) . . ?
C46 C45 H45 119.7 . . ?
C44 C45 H45 119.7 . . ?
C25 C24 C23 119.8(6) . . ?
C25 C24 H24 120.1 . . ?
C23 C24 H24 120.1 . . ?
C23 C22 C21 121.4(6) . . ?
C23 C22 H22 119.3 . . ?
C21 C22 H22 119.3 . . ?
C36 C31 C32 117.2(6) . . ?
C36 C31 P2 119.8(5) . . ?
C32 C31 P2 122.9(5) . . ?
C34 C33 C32 120.7(7) . . ?
C34 C33 H33 119.6 . . ?
C32 C33 H33 119.6 . . ?
C24 C25 C26 121.0(7) . . ?
C24 C25 H25 119.5 . . ?
C26 C25 H25 119.5 . . ?
C62 C61 Pt1 111.5(4) . . ?
C62 C61 H61A 109.3 . . ?
Pt1 C61 H61A 109.3 . . ?
C62 C61 H61B 109.3 . . ?
Pt1 C61 H61B 109.3 . . ?
H61A C61 H61B 108.0 . . ?
C41 C42 C43 120.9(5) . . ?
C41 C42 H42 119.6 . . ?
C43 C42 H42 119.6 . . ?
C16 C15 C14 120.2(6) . . ?
C16 C15 H15 119.9 . . ?
C14 C15 H15 119.9 . . ?
C13 C14 C15 120.3(6) . . ?
C13 C14 H14 119.9 . . ?
C15 C14 H14 119.9 . . ?
C44 C43 C42 120.1(6) . . ?
C44 C43 H43 119.9 . . ?
C42 C43 H43 119.9 . . ?
C43 C44 C45 119.3(6) . . ?
C43 C44 H44 120.3 . . ?
C45 C44 H44 120.3 . . ?
C14 C13 C12 120.1(6) . . ?
C14 C13 H13 119.9 . . ?
C12 C13 H13 119.9 . . ?
C52 C51 Pt1 115.8(5) . . ?
C52 C51 H51A 108.3 . . ?
Pt1 C51 H51A 108.3 . . ?
C52 C51 H51B 108.3 . . ?
Pt1 C51 H51B 108.3 . . ?
H51A C51 H51B 107.4 . . ?
C31 C36 C35 121.5(7) . . ?
C31 C36 H36 119.3 . . ?
C35 C36 H36 119.3 . . ?
C33 C34 C35 119.8(6) . . ?
C33 C34 H34 120.1 . . ?
C35 C34 H34 120.1 . . ?
C51 C52 C53 114.1(8) . . ?
C51 C52 H52A 108.7 . . ?
C53 C52 H52A 108.7 . . ?
C51 C52 H52B 108.7 . . ?
C53 C52 H52B 108.7 . . ?
H52A C52 H52B 107.6 . . ?
C34 C35 C36 119.6(8) . . ?
C34 C35 H35 120.2 . . ?
C36 C35 H35 120.2 . . ?
C63 C62 C61 110.2(6) . . ?
C63 C62 H62A 109.6 . . ?
C61 C62 H62A 109.6 . . ?
C63 C62 H62B 109.6 . . ?
C61 C62 H62B 109.6 . . ?
H62A C62 H62B 108.1 . . ?
C64 C63 C62 118.4(7) . . ?
C64 C63 H63A 107.7 . . ?
C62 C63 H63A 107.7 . . ?
C64 C63 H63B 107.7 . . ?
C62 C63 H63B 107.7 . . ?
H63A C63 H63B 107.1 . . ?
C54 C53 C52 127.9(10) . . ?
C54 C53 H53 116.1 . . ?
C52 C53 H53 116.1 . . ?
C65 C64 C63 126.8(9) . . ?
C65 C64 H64 116.6 . . ?
C63 C64 H64 116.6 . . ?
C53 C54 H54A 120.0 . . ?
C53 C54 H54B 120.0 . . ?
H54A C54 H54B 120.0 . . ?
C64 C65 H65A 120.0 . . ?
C64 C65 H65B 120.0 . . ?
H65A C65 H65B 120.0 . . ?

loop_
_geom_bond_atom_site_label_1
_geom_bond_atom_site_label_2
_geom_bond_distance
_geom_bond_site_symmetry_2
_geom_bond_publ_flag
Pt1 C51 2.133(6) . ?
Pt1 C61 2.142(6) . ?
Pt1 P1 2.2748(14) . ?
Pt1 P2 2.2855(15) . ?
P1 C11 1.824(6) . ?
P1 C21 1.832(6) . ?
P1 C1 1.838(6) . ?
P2 C31 1.818(6) . ?
P2 C41 1.830(6) . ?
P2 C2 1.847(6) . ?
C46 C45 1.383(9) . ?
C46 C41 1.397(8) . ?
C46 H46 0.9500 . ?
C11 C16 1.391(8) . ?
C11 C12 1.399(9) . ?
C41 C42 1.385(8) . ?
C1 C2 1.541(8) . ?
C1 H1A 0.9900 . ?
C1 H1B 0.9900 . ?
C32 C33 1.388(10) . ?
C32 C31 1.395(9) . ?
C32 H32 0.9500 . ?
C2 H2A 0.9900 . ?
C2 H2B 0.9900 . ?
C21 C22 1.389(9) . ?
C21 C26 1.393(9) . ?
C12 C13 1.393(9) . ?
C12 H12 0.9500 . ?
C26 C25 1.398(10) . ?
C26 H26 0.9500 . ?
C23 C24 1.376(10) . ?
C23 C22 1.377(9) . ?
C23 H23 0.9500 . ?
C16 C15 1.385(9) . ?
C16 H16 0.9500 . ?
C45 C44 1.386(9) . ?
C45 H45 0.9500 . ?
C24 C25 1.375(11) . ?
C24 H24 0.9500 . ?
C22 H22 0.9500 . ?
C31 C36 1.380(9) . ?
C33 C34 1.350(12) . ?
C33 H33 0.9500 . ?
C25 H25 0.9500 . ?
C61 C62 1.529(8) . ?
C61 H61A 0.9900 . ?
C61 H61B 0.9900 . ?
C42 C43 1.392(8) . ?
C42 H42 0.9500 . ?
C15 C14 1.392(10) . ?
C15 H15 0.9500 . ?
C14 C13 1.369(10) . ?
C14 H14 0.9500 . ?
C43 C44 1.383(9) . ?
C43 H43 0.9500 . ?
C44 H44 0.9500 . ?
C13 H13 0.9500 . ?
C51 C52 1.496(10) . ?
C51 H51A 0.9900 . ?
C51 H51B 0.9900 . ?
C36 C35 1.397(10) . ?
C36 H36 0.9500 . ?
C34 C35 1.383(12) . ?
C34 H34 0.9500 . ?
C52 C53 1.5202(10) . ?
C52 H52A 0.9900 . ?
C52 H52B 0.9900 . ?
C35 H35 0.9500 . ?
C62 C63 1.5199(10) . ?
C62 H62A 0.9900 . ?
C62 H62B 0.9900 . ?
C63 C64 1.5195(10) . ?
C63 H63A 0.9900 . ?
C63 H63B 0.9900 . ?
C53 C54 1.2501(10) . ?
C53 H53 0.9500 . ?
C64 C65 1.2501(10) . ?
C64 H64 0.9500 . ?
C54 H54A 0.9500 . ?
C54 H54B 0.9500 . ?
C65 H65A 0.9500 . ?
C65 H65B 0.9500 . ?

loop_
_geom_torsion_atom_site_label_1
_geom_torsion_atom_site_label_2
_geom_torsion_atom_site_label_3
_geom_torsion_atom_site_label_4
_geom_torsion
_geom_torsion_site_symmetry_1
_geom_torsion_site_symmetry_2
_geom_torsion_site_symmetry_3
_geom_torsion_site_symmetry_4
_geom_torsion_publ_flag
C51 Pt1 P1 C11 32(4) . . . . ?
C61 Pt1 P1 C11 -54.0(3) . . . . ?
P2 Pt1 P1 C11 126.9(2) . . . . ?
C51 Pt1 P1 C21 157(4) . . . . ?
C61 Pt1 P1 C21 71.0(3) . . . . ?
P2 Pt1 P1 C21 -108.1(2) . . . . ?
C51 Pt1 P1 C1 -84(4) . . . . ?
C61 Pt1 P1 C1 -169.5(2) . . . . ?
P2 Pt1 P1 C1 11.4(2) . . . . ?
C51 Pt1 P2 C31 -50.0(3) . . . . ?
C61 Pt1 P2 C31 36(9) . . . . ?
P1 Pt1 P2 C31 132.5(2) . . . . ?
C51 Pt1 P2 C41 77.2(3) . . . . ?
C61 Pt1 P2 C41 163(9) . . . . ?
P1 Pt1 P2 C41 -100.3(2) . . . . ?
C51 Pt1 P2 C2 -170.0(3) . . . . ?
C61 Pt1 P2 C2 -84(9) . . . . ?
P1 Pt1 P2 C2 12.5(2) . . . . ?
C21 P1 C11 C16 39.9(5) . . . . ?
C1 P1 C11 C16 -70.1(5) . . . . ?
Pt1 P1 C11 C16 171.6(4) . . . . ?
C21 P1 C11 C12 -142.9(5) . . . . ?
C1 P1 C11 C12 107.2(5) . . . . ?
Pt1 P1 C11 C12 -11.2(6) . . . . ?
C45 C46 C41 C42 -1.6(10) . . . . ?
C45 C46 C41 P2 178.4(5) . . . . ?
C31 P2 C41 C42 -19.6(6) . . . . ?
C2 P2 C41 C42 88.8(5) . . . . ?
Pt1 P2 C41 C42 -155.4(4) . . . . ?
C31 P2 C41 C46 160.5(5) . . . . ?
C2 P2 C41 C46 -91.1(5) . . . . ?
Pt1 P2 C41 C46 24.6(5) . . . . ?
C11 P1 C1 C2 -164.7(4) . . . . ?
C21 P1 C1 C2 87.6(4) . . . . ?
Pt1 P1 C1 C2 -38.9(4) . . . . ?
P1 C1 C2 P2 50.0(5) . . . . ?
C31 P2 C2 C1 -170.3(4) . . . . ?
C41 P2 C2 C1 81.0(4) . . . . ?
Pt1 P2 C2 C1 -39.4(4) . . . . ?
C11 P1 C21 C22 74.5(5) . . . . ?
C1 P1 C21 C22 -178.4(4) . . . . ?
Pt1 P1 C21 C22 -57.9(5) . . . . ?
C11 P1 C21 C26 -109.4(5) . . . . ?
C1 P1 C21 C26 -2.2(6) . . . . ?
Pt1 P1 C21 C26 118.2(5) . . . . ?
C16 C11 C12 C13 -0.4(10) . . . . ?
P1 C11 C12 C13 -177.7(5) . . . . ?
C22 C21 C26 C25 1.1(9) . . . . ?
P1 C21 C26 C25 -175.0(5) . . . . ?
C12 C11 C16 C15 0.9(9) . . . . ?
P1 C11 C16 C15 178.1(5) . . . . ?
C41 C46 C45 C44 0.5(11) . . . . ?
C22 C23 C24 C25 0.6(10) . . . . ?
C24 C23 C22 C21 0.6(9) . . . . ?
C26 C21 C22 C23 -1.5(9) . . . . ?
P1 C21 C22 C23 174.9(5) . . . . ?
C33 C32 C31 C36 0.5(10) . . . . ?
C33 C32 C31 P2 176.3(5) . . . . ?
C41 P2 C31 C36 -65.3(6) . . . . ?
C2 P2 C31 C36 -172.5(6) . . . . ?
Pt1 P2 C31 C36 65.9(6) . . . . ?
C41 P2 C31 C32 119.0(6) . . . . ?
C2 P2 C31 C32 11.8(6) . . . . ?
Pt1 P2 C31 C32 -109.8(5) . . . . ?
C31 C32 C33 C34 0.4(11) . . . . ?
C23 C24 C25 C26 -1.0(11) . . . . ?
C21 C26 C25 C24 0.1(11) . . . . ?
C51 Pt1 C61 C62 75.3(5) . . . . ?
P1 Pt1 C61 C62 -107.2(4) . . . . ?
P2 Pt1 C61 C62 -11(10) . . . . ?
C46 C41 C42 C43 1.6(9) . . . . ?
P2 C41 C42 C43 -178.3(5) . . . . ?
C11 C16 C15 C14 -0.8(9) . . . . ?
C16 C15 C14 C13 0.2(10) . . . . ?
C41 C42 C43 C44 -0.5(10) . . . . ?
C42 C43 C44 C45 -0.6(10) . . . . ?
C46 C45 C44 C43 0.6(11) . . . . ?
C15 C14 C13 C12 0.4(11) . . . . ?
C11 C12 C13 C14 -0.2(11) . . . . ?
C61 Pt1 C51 C52 112.9(5) . . . . ?
P1 Pt1 C51 C52 27(4) . . . . ?
P2 Pt1 C51 C52 -68.0(5) . . . . ?
C32 C31 C36 C35 -1.1(11) . . . . ?
P2 C31 C36 C35 -177.1(7) . . . . ?
C32 C33 C34 C35 -0.7(12) . . . . ?
Pt1 C51 C52 C53 -174.3(6) . . . . ?
C33 C34 C35 C36 0.1(13) . . . . ?
C31 C36 C35 C34 0.8(14) . . . . ?
Pt1 C61 C62 C63 173.1(5) . . . . ?
C61 C62 C63 C64 141.1(8) . . . . ?
C51 C52 C53 C54 -41.9(15) . . . . ?
C62 C63 C64 C65 162.6(11) . . . . ?
